data_2219136
loop_
_publ_author_name
'Yu, Jian-Bing'
'Chen, Shuang-Wei'
'Zheng, Guo-Rong'
'Dai, Li-Yan'

_publ_section_title
;(<i>R</i>)-(+)-3-Hydroxy-2-methoxycarbonyl-8-methyl-8-azoniabicyclo[3.2.1]octane
 <small>L</small>-bitartrate
;
_journal_coeditor_code RK2093
_journal_issue 8
_journal_name_full 'Acta Crystallographica Section E'
_journal_page_first o1653
_journal_paper_doi 10.1107/S1600536808023532
_journal_volume 64
_journal_year 2008
_chemical_formula_iupac 'C10 H16 N O3 +, C4 H5 O6 -'
_chemical_formula_moiety 'C10 H16 N O3 +, C4 H5 O6 -'
_chemical_formula_sum 'C14 H21 N O9'
_chemical_formula_weight 347.32
_chemical_name_systematic
;
(<i>R</i>)-(+)-3-Hydroxy-2-methoxycarbonyl-8-methyl-8-
azoniabicyclo[3.2.1]octane L-bitartrate
;
_space_group_IT_number 4
_symmetry_cell_setting monoclinic
_symmetry_space_group_name_Hall 'P 2yb'
_symmetry_space_group_name_H-M 'P 1 21 1'
_atom_sites_solution_hydrogens geom
_atom_sites_solution_primary direct
_atom_sites_solution_secondary difmap
_cell_angle_alpha 90.00
_cell_angle_beta 96.497(3)
_cell_angle_gamma 90.00
_cell_formula_units_Z 2
_cell_length_a 6.5030(10)
_cell_length_b 15.914(3)
_cell_length_c 7.6626(12)
_cell_measurement_reflns_used 2848
_cell_measurement_temperature 293(2)
_cell_measurement_theta_max 56.595
_cell_measurement_theta_min 5.120
_cell_volume 787.9(2)
_computing_cell_refinement 'SAINT (Bruker, 2001)'
_computing_data_collection 'SMART (Bruker, 2001)'
_computing_data_reduction 'SAINT (Bruker, 2001)'
_computing_molecular_graphics 'SHELXTL (Sheldrick, 2008)'
_computing_publication_material 'SHELXTL (Sheldrick, 2008) and publCIF (Westrip, 2007)'
_computing_structure_refinement 'SHELXTL (Sheldrick, 2008)'
_computing_structure_solution 'SHELXTL (Sheldrick, 2008)'
_diffrn_ambient_temperature 293(2)
_diffrn_measured_fraction_theta_full 0.999
_diffrn_measured_fraction_theta_max 0.999
_diffrn_measurement_device_type 'SMART 1K CCD area-detector'
_diffrn_measurement_method '\f and \w'
_diffrn_radiation_monochromator Graphite
_diffrn_radiation_source 'Fine-focus sealed tube'
_diffrn_radiation_type MoK\a
_diffrn_radiation_wavelength 0.71073
_diffrn_reflns_av_R_equivalents 0.0815
_diffrn_reflns_av_sigmaI/netI 0.1069
_diffrn_reflns_limit_h_max 7
_diffrn_reflns_limit_h_min -6
_diffrn_reflns_limit_k_max 19
_diffrn_reflns_limit_k_min -19
_diffrn_reflns_limit_l_max 8
_diffrn_reflns_limit_l_min -9
_diffrn_reflns_number 4145
_diffrn_reflns_theta_full 25.50
_diffrn_reflns_theta_max 25.50
_diffrn_reflns_theta_min 2.56
_exptl_absorpt_coefficient_mu 0.123
_exptl_absorpt_correction_T_max 0.961
_exptl_absorpt_correction_T_min 0.936
_exptl_absorpt_correction_type multi-scan
_exptl_absorpt_process_details '(<i>SADABS</i>; Sheldrick, 2002)'
_exptl_crystal_colour Colourless
_exptl_crystal_density_diffrn 1.464
_exptl_crystal_density_method 'Not measured'
_exptl_crystal_description Prism
_exptl_crystal_F_000 368
_exptl_crystal_size_max 0.502
_exptl_crystal_size_mid 0.487
_exptl_crystal_size_min 0.368
_refine_diff_density_max 0.383
_refine_diff_density_min -0.350
_refine_ls_extinction_method None
_refine_ls_goodness_of_fit_ref 1.049
_refine_ls_hydrogen_treatment mixed
_refine_ls_matrix_type full
_refine_ls_number_parameters 226
_refine_ls_number_reflns 1522
_refine_ls_number_restraints 2
_refine_ls_restrained_S_all 1.048
_refine_ls_R_factor_all 0.0650
_refine_ls_R_factor_gt 0.0640
_refine_ls_shift/su_max 0.000
_refine_ls_shift/su_mean 0.000
_refine_ls_structure_factor_coef Fsqd
_refine_ls_weighting_details 'calc w=1/[\s^2^(Fo^2^)+(0.1P)^2^] where P=(Fo^2^+2Fc^2^)/3'
_refine_ls_weighting_scheme calc
_refine_ls_wR_factor_gt 0.1524
_refine_ls_wR_factor_ref 0.1538
_reflns_number_gt 1460
_reflns_number_total 1522
_reflns_threshold_expression I>2\s(I)
_cod_data_source_file rk2093.cif
_cod_data_source_block I
_cod_depositor_comments
;
The following automatic conversions were performed:
'_symmetry_cell_setting' value 'Monoclinic' changed to 'monoclinic'
according to '/home/saulius/struct/CIF-dictionaries/cif_core.dic'
dictionary named 'cif_core.dic' version 2.4.1 from
2010-06-29.

'_atom_sites_solution_hydrogens' value 'Geom' changed to
'geom' according to '/home/saulius/struct/CIF-dictionaries/cif_core.dic'
dictionary named 'cif_core.dic' version 2.4.1 from
2010-06-29.

'_atom_sites_solution_primary' value 'Direct' changed to
'direct' according to '/home/saulius/struct/CIF-dictionaries/cif_core.dic'
dictionary named 'cif_core.dic' version 2.4.1 from
2010-06-29.

'_atom_sites_solution_secondary' value 'Difmap' changed to
'difmap' according to '/home/saulius/struct/CIF-dictionaries/cif_core.dic'
dictionary named 'cif_core.dic' version 2.4.1 from
2010-06-29.

'_refine_ls_hydrogen_treatment' value 'Mixed' changed to
'mixed' according to '/home/saulius/struct/CIF-dictionaries/cif_core.dic'
dictionary named 'cif_core.dic' version 2.4.1 from
2010-06-29.

'_refine_ls_matrix_type' value 'Full' changed to 'full'
according to '/home/saulius/struct/CIF-dictionaries/cif_core.dic'
dictionary named 'cif_core.dic' version 2.4.1 from
2010-06-29.

'_refine_ls_weighting_scheme' value 'Calc' changed to 'calc'
according to '/home/saulius/struct/CIF-dictionaries/cif_core.dic'
dictionary named 'cif_core.dic' version 2.4.1 from 2010-06-29.

Automatic conversion script
Id: cif_fix_enum 1527 2010-12-29 10:47:43Z saulius 

The following automatic conversions were performed:

'_symmetry_cell_setting' value 'Monoclinic' changed to 'monoclinic'
according to /home/saulius/struct/CIF-dictionaries/cif_core.dic
dictionary named 'cif_core.dic' version 2.4.1 from
2010-06-29.

'_atom_sites_solution_hydrogens' value 'Geom' changed to
'geom' according to
/home/saulius/struct/CIF-dictionaries/cif_core.dic dictionary named
'cif_core.dic' version 2.4.1 from
2010-06-29.

'_atom_sites_solution_primary' value 'Direct' changed to
'direct' according to
/home/saulius/struct/CIF-dictionaries/cif_core.dic dictionary named
'cif_core.dic' version 2.4.1 from
2010-06-29.

'_atom_sites_solution_secondary' value 'Difmap' changed
to 'difmap' according to
/home/saulius/struct/CIF-dictionaries/cif_core.dic dictionary named
'cif_core.dic' version 2.4.1 from
2010-06-29.

'_refine_ls_hydrogen_treatment' value 'Mixed' changed to
'mixed' according to
/home/saulius/struct/CIF-dictionaries/cif_core.dic dictionary named
'cif_core.dic' version 2.4.1 from
2010-06-29.

'_refine_ls_matrix_type' value 'Full' changed to 'full'
according to /home/saulius/struct/CIF-dictionaries/cif_core.dic
dictionary named 'cif_core.dic' version 2.4.1 from
2010-06-29.

'_refine_ls_weighting_scheme' value 'Calc' changed to
'calc' according to
/home/saulius/struct/CIF-dictionaries/cif_core.dic dictionary named
'cif_core.dic' version 2.4.1 from 2010-06-29.

Automatic conversion script
Id: cif_fix_values 1715 2011-07-08 13:25:40Z adriana 
;
_cod_original_sg_symbol_H-M 'P 21'
_cod_database_code 2219136
_cod_database_fobs_code 2219136

loop_
_symmetry_equiv_pos_as_xyz
'x, y, z'
'-x, y+1/2, -z'

loop_
_atom_site_type_symbol
_atom_site_label
_atom_site_fract_x
_atom_site_fract_y
_atom_site_fract_z
_atom_site_U_iso_or_equiv
_atom_site_adp_type
_atom_site_calc_flag
_atom_site_refinement_flags
_atom_site_occupancy
O O1 0.4137(5) 0.42707(19) 1.0979(4) 0.0430(7) Uani d . 1
H H1A 0.3313 0.4411 1.0140 0.064 Uiso calc R 1
O O2 0.2485(5) 0.42415(18) 0.7727(4) 0.0424(7) Uani d . 1
O O3 0.3452(4) 0.31950(18) 0.6043(3) 0.0394(6) Uani d . 1
O O4 0.0156(5) 0.0122(2) 0.7351(4) 0.0490(7) Uani d . 1
O O5 0.2813(4) 0.0965(2) 0.8123(3) 0.0443(7) Uani d . 1
H H5 0.2735 0.0767 0.9101 0.066 Uiso calc R 1
O O6 -0.0490(4) 0.0881(2) 0.4144(4) 0.0503(7) Uani d . 1
H H6A -0.0971 0.0419 0.4346 0.076 Uiso calc R 1
O O7 0.2769(6) -0.03238(19) 0.4196(4) 0.0533(8) Uani d . 1
H H7 0.2713 -0.0479 0.3171 0.080 Uiso calc R 1
O O8 0.3679(5) 0.16640(19) 0.2317(4) 0.0470(7) Uani d . 1
O O9 0.2908(5) 0.0395(2) 0.1220(3) 0.0494(8) Uani d . 1
N N1 0.6693(4) 0.20164(19) 1.0231(4) 0.0285(6) Uani d D 1
C C1 0.5207(5) 0.3624(2) 1.0542(5) 0.0302(7) Uani d . 1
C C2 0.6708(6) 0.3287(2) 1.1994(5) 0.0387(9) Uani d . 1
H H2A 0.5951 0.3054 1.2902 0.046 Uiso calc R 1
H H2B 0.7562 0.3743 1.2509 0.046 Uiso calc R 1
C C3 0.8082(5) 0.2615(3) 1.1353(5) 0.0356(8) Uani d . 1
H H3 0.8852 0.2319 1.2341 0.043 Uiso calc R 1
C C4 0.9545(5) 0.2942(3) 1.0073(6) 0.0483(10) Uani d . 1
H H4A 1.0871 0.2658 1.0263 0.058 Uiso calc R 1
H H4B 0.9771 0.3541 1.0230 0.058 Uiso calc R 1
C C5 0.8474(6) 0.2756(3) 0.8221(6) 0.0437(9) Uani d . 1
H H5A 0.8467 0.3249 0.7475 0.052 Uiso calc R 1
H H5B 0.9156 0.2299 0.7678 0.052 Uiso calc R 1
C C6 0.6273(5) 0.2510(2) 0.8544(5) 0.0304(7) Uani d . 1
H H6 0.5596 0.2165 0.7587 0.036 Uiso calc R 1
C C7 0.4975(5) 0.3252(2) 0.8921(5) 0.0298(7) Uani d . 1
C C8 0.3528(5) 0.3622(2) 0.7538(5) 0.0304(7) Uani d . 1
C C9 0.2115(7) 0.3550(3) 0.4589(6) 0.0508(11) Uani d . 1
H H9A 0.0828 0.3717 0.4985 0.076 Uiso calc R 1
H H9B 0.1856 0.3137 0.3677 0.076 Uiso calc R 1
H H9C 0.2774 0.4031 0.4139 0.076 Uiso calc R 1
C C10 0.7663(6) 0.1188(2) 0.9999(5) 0.0390(8) Uani d . 1
H H10A 0.6943 0.0908 0.9003 0.058 Uiso calc R 1
H H10B 0.7591 0.0854 1.1033 0.058 Uiso calc R 1
H H10C 0.9086 0.1267 0.9812 0.058 Uiso calc R 1
C C11 0.1363(5) 0.0638(2) 0.7001(4) 0.0305(7) Uani d . 1
C C12 0.1436(5) 0.0981(2) 0.5152(4) 0.0334(8) Uani d . 1
H H12 0.1752 0.1582 0.5240 0.040 Uiso calc R 1
C C13 0.3152(5) 0.0546(2) 0.4291(4) 0.0327(8) Uani d . 1
H H13 0.4475 0.0643 0.5010 0.039 Uiso calc R 1
C C14 0.3271(5) 0.0916(3) 0.2461(4) 0.0321(7) Uani d . 1
H H1 0.543(4) 0.188(2) 1.068(5) 0.026(9) Uiso d D 1

loop_
_atom_site_aniso_label
_atom_site_aniso_U_11
_atom_site_aniso_U_22
_atom_site_aniso_U_33
_atom_site_aniso_U_12
_atom_site_aniso_U_13
_atom_site_aniso_U_23
O1 0.0541(15) 0.0441(14) 0.0301(14) 0.0102(13) 0.0021(11) -0.0035(13)
O2 0.0453(13) 0.0446(14) 0.0360(15) 0.0180(12) -0.0015(11) 0.0030(13)
O3 0.0432(13) 0.0527(15) 0.0200(13) 0.0097(12) -0.0066(9) 0.0019(12)
O4 0.0579(15) 0.0664(18) 0.0237(13) -0.0218(15) 0.0089(11) -0.0036(14)
O5 0.0545(14) 0.0633(16) 0.0141(12) -0.0159(14) 0.0000(10) 0.0055(13)
O6 0.0430(13) 0.079(2) 0.0269(14) 0.0105(15) -0.0062(10) 0.0089(15)
O7 0.089(2) 0.0441(15) 0.0291(16) 0.0119(16) 0.0166(15) 0.0036(13)
O8 0.0640(17) 0.0522(17) 0.0267(15) -0.0055(14) 0.0139(12) 0.0041(13)
O9 0.0798(19) 0.0564(16) 0.0124(12) 0.0012(16) 0.0067(12) 0.0005(12)
N1 0.0293(12) 0.0377(15) 0.0176(13) -0.0008(11) -0.0007(10) 0.0038(12)
C1 0.0320(15) 0.0308(16) 0.0272(19) -0.0059(14) 0.0012(12) 0.0005(14)
C2 0.0456(18) 0.044(2) 0.0238(18) -0.0020(17) -0.0083(14) -0.0023(17)
C3 0.0320(15) 0.0437(18) 0.0277(18) -0.0068(15) -0.0114(13) 0.0067(16)
C4 0.0299(17) 0.057(2) 0.058(3) -0.0043(18) 0.0027(15) 0.007(2)
C5 0.0405(18) 0.048(2) 0.045(2) 0.0075(16) 0.0155(15) 0.0118(19)
C6 0.0323(15) 0.0375(18) 0.0207(17) -0.0010(14) 0.0000(12) 0.0056(14)
C7 0.0285(14) 0.0363(16) 0.0235(17) -0.0033(13) -0.0010(11) 0.0032(14)
C8 0.0294(14) 0.0359(17) 0.0255(19) -0.0012(14) 0.0018(13) 0.0058(14)
C9 0.055(2) 0.072(3) 0.0219(19) 0.016(2) -0.0107(16) 0.007(2)
C10 0.0442(18) 0.0422(19) 0.0292(19) 0.0088(16) -0.0010(14) 0.0049(16)
C11 0.0374(15) 0.0406(17) 0.0138(16) -0.0002(14) 0.0043(11) -0.0035(15)
C12 0.0439(17) 0.0420(18) 0.0140(16) 0.0032(16) 0.0026(13) 0.0020(15)
C13 0.0422(17) 0.0451(19) 0.0103(16) 0.0031(15) 0.0000(12) 0.0035(14)
C14 0.0382(16) 0.046(2) 0.0118(15) 0.0002(15) 0.0041(11) 0.0018(15)

loop_
_atom_type_symbol
_atom_type_description
_atom_type_scat_dispersion_real
_atom_type_scat_dispersion_imag
_atom_type_scat_source
C C 0.0033 0.0016 'International Tables Vol C Tables 4.2.6.8 and 6.1.1.4'
H H 0.0000 0.0000 'International Tables Vol C Tables 4.2.6.8 and 6.1.1.4'
N N 0.0061 0.0033 'International Tables Vol C Tables 4.2.6.8 and 6.1.1.4'
O O 0.0106 0.0060 'International Tables Vol C Tables 4.2.6.8 and 6.1.1.4'

loop_
_geom_angle_atom_site_label_1
_geom_angle_atom_site_label_2
_geom_angle_atom_site_label_3
_geom_angle
C1 O1 H1A 109.5
C8 O3 C9 115.2(3)
C11 O5 H5 109.5
C12 O6 H6A 109.5
C13 O7 H7 109.5
C10 N1 C6 113.5(3)
C10 N1 C3 113.2(3)
C6 N1 C3 101.4(3)
C10 N1 H1 103(2)
C6 N1 H1 111(2)
C3 N1 H1 115(2)
O1 C1 C7 124.5(3)
O1 C1 C2 114.5(3)
C7 C1 C2 121.0(3)
C1 C2 C3 111.9(3)
C1 C2 H2A 109.2
C3 C2 H2A 109.2
C1 C2 H2B 109.2
C3 C2 H2B 109.2
H2A C2 H2B 107.9
C2 C3 N1 107.1(3)
C2 C3 C4 113.6(3)
N1 C3 C4 103.0(3)
C2 C3 H3 111.0
N1 C3 H3 111.0
C4 C3 H3 111.0
C3 C4 C5 106.0(3)
C3 C4 H4A 110.5
C5 C4 H4A 110.5
C3 C4 H4B 110.5
C5 C4 H4B 110.5
H4A C4 H4B 108.7
C6 C5 C4 103.5(3)
C6 C5 H5A 111.1
C4 C5 H5A 111.1
C6 C5 H5B 111.1
C4 C5 H5B 111.1
H5A C5 H5B 109.0
C7 C6 N1 107.2(3)
C7 C6 C5 112.8(3)
N1 C6 C5 100.9(3)
C7 C6 H6 111.8
N1 C6 H6 111.8
C5 C6 H6 111.8
C1 C7 C8 118.7(3)
C1 C7 C6 120.6(3)
C8 C7 C6 120.6(3)
O2 C8 O3 123.4(3)
O2 C8 C7 124.4(3)
O3 C8 C7 112.2(3)
O3 C9 H9A 109.5
O3 C9 H9B 109.5
H9A C9 H9B 109.5
O3 C9 H9C 109.5
H9A C9 H9C 109.5
H9B C9 H9C 109.5
N1 C10 H10A 109.5
N1 C10 H10B 109.5
H10A C10 H10B 109.5
N1 C10 H10C 109.5
H10A C10 H10C 109.5
H10B C10 H10C 109.5
O4 C11 O5 124.9(3)
O4 C11 C12 123.2(3)
O5 C11 C12 111.8(3)
O6 C12 C11 110.6(3)
O6 C12 C13 111.2(3)
C11 C12 C13 110.0(3)
O6 C12 H12 108.3
C11 C12 H12 108.3
C13 C12 H12 108.3
O7 C13 C12 109.5(3)
O7 C13 C14 111.0(3)
C12 C13 C14 109.7(3)
O7 C13 H13 108.9
C12 C13 H13 108.9
C14 C13 H13 108.9
O8 C14 O9 126.3(3)
O8 C14 C13 119.2(3)
O9 C14 C13 114.4(3)

loop_
_geom_bond_atom_site_label_1
_geom_bond_atom_site_label_2
_geom_bond_distance
O1 C1 1.307(5)
O1 H1A 0.8200
O2 C8 1.215(4)
O3 C8 1.328(5)
O3 C9 1.448(4)
O4 C11 1.188(5)
O5 C11 1.309(4)
O5 H5 0.8200
O6 C12 1.404(4)
O6 H6A 0.8200
O7 C13 1.407(5)
O7 H7 0.8200
O8 C14 1.228(5)
O9 C14 1.262(5)
N1 C10 1.481(5)
N1 C6 1.511(4)
N1 C3 1.511(4)
N1 H1 0.954(19)
C1 C7 1.369(5)
C1 C2 1.495(5)
C2 C3 1.511(6)
C2 H2A 0.9700
C2 H2B 0.9700
C3 C4 1.533(6)
C3 H3 0.9800
C4 C5 1.537(7)
C4 H4A 0.9700
C4 H4B 0.9700
C5 C6 1.531(5)
C5 H5A 0.9700
C5 H5B 0.9700
C6 C7 1.498(5)
C6 H6 0.9800
C7 C8 1.459(5)
C9 H9A 0.9600
C9 H9B 0.9600
C9 H9C 0.9600
C10 H10A 0.9600
C10 H10B 0.9600
C10 H10C 0.9600
C11 C12 1.524(4)
C12 C13 1.525(5)
C12 H12 0.9800
C13 C14 1.531(4)
C13 H13 0.9800

loop_
_geom_hbond_atom_site_label_D
_geom_hbond_atom_site_label_H
_geom_hbond_atom_site_label_A
_geom_hbond_site_symmetry_A
_geom_hbond_distance_DH
_geom_hbond_distance_HA
_geom_hbond_distance_DA
_geom_hbond_angle_DHA
_geom_hbond_publ_flag
O1 H1A O2 . 0.82 1.89 2.600(4) 145.0 y
O7 H7 O9 . 0.82 2.06 2.562(4) 119.6 y
N1 H1 O8 1_556 0.954(19) 1.82(2) 2.724(4) 158(4) y
O6 H6A O2 2_546 0.82 2.58 3.182(4) 131.5 y
O5 H5 O9 1_556 0.82 1.72 2.535(4) 172.3 y

loop_
_geom_torsion_atom_site_label_1
_geom_torsion_atom_site_label_2
_geom_torsion_atom_site_label_3
_geom_torsion_atom_site_label_4
_geom_torsion
O1 C1 C2 C3 -172.8(3)
C7 C1 C2 C3 9.1(5)
C1 C2 C3 N1 -47.1(4)
C1 C2 C3 C4 65.9(4)
C10 N1 C3 C2 -160.7(3)
C6 N1 C3 C2 77.4(3)
C10 N1 C3 C4 79.3(3)
C6 N1 C3 C4 -42.6(3)
C2 C3 C4 C5 -96.8(4)
N1 C3 C4 C5 18.7(4)
C3 C4 C5 C6 11.9(4)
C10 N1 C6 C7 170.3(3)
C3 N1 C6 C7 -68.0(3)
C10 N1 C6 C5 -71.4(4)
C3 N1 C6 C5 50.2(3)
C4 C5 C6 C7 76.1(4)
C4 C5 C6 N1 -37.9(4)
O1 C1 C7 C8 3.8(5)
C2 C1 C7 C8 -178.4(3)
O1 C1 C7 C6 -179.8(3)
C2 C1 C7 C6 -2.0(5)
N1 C6 C7 C1 32.6(4)
C5 C6 C7 C1 -77.6(4)
N1 C6 C7 C8 -151.1(3)
C5 C6 C7 C8 98.7(4)
C9 O3 C8 O2 3.7(5)
C9 O3 C8 C7 -177.3(3)
C1 C7 C8 O2 -0.7(5)
C6 C7 C8 O2 -177.0(3)
C1 C7 C8 O3 -179.7(3)
C6 C7 C8 O3 3.9(4)
O4 C11 C12 O6 23.5(5)
O5 C11 C12 O6 -158.1(3)
O4 C11 C12 C13 -99.7(4)
O5 C11 C12 C13 78.7(4)
O6 C12 C13 O7 -62.8(4)
C11 C12 C13 O7 60.0(4)
O6 C12 C13 C14 59.3(4)
C11 C12 C13 C14 -177.9(3)
O7 C13 C14 O8 -177.1(3)
C12 C13 C14 O8 61.7(4)
O7 C13 C14 O9 3.4(4)
C12 C13 C14 O9 -117.8(3)
